data_7021577
loop_
_publ_author_name
'Chen, Yanmei'
'Chen, Wenqian'
'Ju, Zhenghua'
'Gao, Qian'
'Lei, Tao'
'Liu, Wei'
'Li, Yahong'
'Gao, Dandan'
'Li, Wu'

_publ_section_title
;
 Synthesis, structures and luminescent properties of a series of novel
 Sr(II)-Ln(III) (Ln = Eu, Gd, Tb) coordination polymers.
;
_journal_issue 29
_journal_name_full 'Dalton transactions (Cambridge, England : 2003)'
_journal_page_first 10495
_journal_page_last 10502
_journal_paper_doi 10.1039/c3dt51184g
_journal_volume 42
_journal_year 2013
_chemical_formula_moiety 'C21 H17 N3 O16 Sr Tb, C3 H5 N2, 3(H2 O)'
_chemical_formula_sum 'C24 H28 N5 O19 Sr Tb'
_chemical_formula_weight 937.05
_chemical_name_systematic
;
?
;
_space_group_IT_number 2
_symmetry_cell_setting triclinic
_symmetry_space_group_name_Hall '-P 1'
_symmetry_space_group_name_H-M 'P -1'
_atom_sites_solution_hydrogens geom
_atom_sites_solution_primary direct
_atom_sites_solution_secondary difmap
_audit_creation_method SHELXL-97
_cell_angle_alpha 81.491(4)
_cell_angle_beta 71.916(4)
_cell_angle_gamma 88.873(5)
_cell_formula_units_Z 2
_cell_length_a 9.992(3)
_cell_length_b 10.253(3)
_cell_length_c 16.044(4)
_cell_measurement_reflns_used 3086
_cell_measurement_temperature 296(2)
_cell_measurement_theta_max 25.888
_cell_measurement_theta_min 2.583
_cell_volume 1544.7(8)
_computing_cell_refinement 'SAINT (Bruker, 2005)'
_computing_data_collection 'APEX-II (Bruker, 2005)'
_computing_data_reduction 'SAINT (Bruker, 2005)'
_computing_molecular_graphics 'SHELXTL (Sheldrick, 2008) and DIAMOND (Brandenburg, 1999)'
_computing_publication_material 'SHELXTL (Sheldrick, 2008)'
_computing_structure_refinement 'SHELXL-97 (Sheldrick, 2008)'
_computing_structure_solution 'SHELXS-97 (Sheldrick, 2008)'
_diffrn_ambient_temperature 296(2)
_diffrn_measured_fraction_theta_full 0.996
_diffrn_measured_fraction_theta_max 0.996
_diffrn_measurement_device_type 'Bruker APEXII CCD'
_diffrn_measurement_method 'phi and omega scans'
_diffrn_radiation_monochromator graphite
_diffrn_radiation_source 'fine-focus sealed tube'
_diffrn_radiation_type MoK\a
_diffrn_radiation_wavelength 0.71073
_diffrn_reflns_av_R_equivalents 0.0334
_diffrn_reflns_av_sigmaI/netI 0.0608
_diffrn_reflns_limit_h_max 12
_diffrn_reflns_limit_h_min -7
_diffrn_reflns_limit_k_max 12
_diffrn_reflns_limit_k_min -11
_diffrn_reflns_limit_l_max 19
_diffrn_reflns_limit_l_min -19
_diffrn_reflns_number 9002
_diffrn_reflns_theta_full 26.00
_diffrn_reflns_theta_max 26.00
_diffrn_reflns_theta_min 2.01
_exptl_absorpt_coefficient_mu 4.093
_exptl_absorpt_correction_T_max 0.4277
_exptl_absorpt_correction_T_min 0.3542
_exptl_absorpt_correction_type multi-scan
_exptl_absorpt_process_details 'SADABS (Bruker, 2005)'
_exptl_crystal_colour colourless
_exptl_crystal_density_diffrn 2.015
_exptl_crystal_density_meas ?
_exptl_crystal_density_method 'not measured'
_exptl_crystal_description flack
_exptl_crystal_F_000 924
_exptl_crystal_size_max 0.32
_exptl_crystal_size_mid 0.28
_exptl_crystal_size_min 0.25
_refine_diff_density_max 3.161
_refine_diff_density_min -2.488
_refine_diff_density_rms 0.226
_refine_ls_extinction_method none
_refine_ls_goodness_of_fit_ref 1.049
_refine_ls_hydrogen_treatment mixed
_refine_ls_matrix_type full
_refine_ls_number_parameters 477
_refine_ls_number_reflns 6049
_refine_ls_number_restraints 32
_refine_ls_restrained_S_all 1.049
_refine_ls_R_factor_all 0.0709
_refine_ls_R_factor_gt 0.0582
_refine_ls_shift/su_max 0.001
_refine_ls_shift/su_mean 0.000
_refine_ls_structure_factor_coef Fsqd
_refine_ls_weighting_details 'calc w=1/[\s^2^(Fo^2^)+(0.1122P)^2^+0.0000P] where P=(Fo^2^+2Fc^2^)/3'
_refine_ls_weighting_scheme calc
_refine_ls_wR_factor_gt 0.1504
_refine_ls_wR_factor_ref 0.1617
_reflns_number_gt 5009
_reflns_number_total 6049
_reflns_threshold_expression >2sigma(I)
_cod_data_source_file c3dt51184g.txt
_cod_data_source_block ccdc899496
_cod_depositor_comments
;
The following automatic conversions were performed:

'_exptl_crystal_density_meas' value 'not measured' was changed to '?'
- the value is perceived as not measured.

Automatic conversion script
Id: cif_fix_values 3008 2015-01-20 13:52:24Z robertas 
;
_cod_original_cell_volume 1544.7(7)
_cod_database_code 7021577

loop_
_symmetry_equiv_pos_as_xyz
'x, y, z'
'-x, -y, -z'

loop_
_atom_site_label
_atom_site_type_symbol
_atom_site_fract_x
_atom_site_fract_y
_atom_site_fract_z
_atom_site_U_iso_or_equiv
_atom_site_adp_type
_atom_site_occupancy
_atom_site_symmetry_multiplicity
_atom_site_calc_flag
_atom_site_refinement_flags
_atom_site_disorder_assembly
_atom_site_disorder_group
Tb1 Tb 0.51065(3) 0.16034(3) 0.23352(2) 0.02896(15) Uani 1 1 d . . .
O1 O 0.2938(5) 0.0606(5) 0.2327(3) 0.0364(11) Uani 1 1 d . . .
C1 C 0.3771(7) -0.1493(7) 0.2672(4) 0.0289(14) Uani 1 1 d . . .
N1 N 0.4938(6) -0.0840(6) 0.2634(4) 0.0294(12) Uani 1 1 d . . .
Sr2 Sr 0.05198(8) -0.09400(10) 0.11875(5) 0.0477(2) Uani 1 1 d D . .
O2 O 0.1563(5) -0.1131(5) 0.2454(3) 0.0365(11) Uani 1 1 d . . .
N2 N 0.5999(6) 0.2804(6) 0.3291(4) 0.0341(13) Uani 1 1 d . . .
C2 C 0.3653(8) -0.2837(7) 0.2841(5) 0.0369(17) Uani 1 1 d . . .
H2 H 0.2816 -0.3269 0.2889 0.044 Uiso 1 1 calc R . .
O3 O 0.7162(5) 0.0542(6) 0.2513(4) 0.0429(13) Uani 1 1 d . . .
N3 N 0.4498(7) 0.2746(6) 0.1029(4) 0.0359(14) Uani 1 1 d . A .
C3 C 0.4798(9) -0.3545(8) 0.2938(6) 0.047(2) Uani 1 1 d . . .
H3 H 0.4750 -0.4462 0.3047 0.057 Uiso 1 1 calc R . .
C4 C 0.5999(8) -0.2878(8) 0.2873(5) 0.0416(18) Uani 1 1 d . . .
H4 H 0.6785 -0.3337 0.2930 0.050 Uiso 1 1 calc R . .
C23 C 0.9416(12) 0.0992(13) 0.3694(7) 0.076(3) Uani 1 1 d . . .
H23 H 0.9546 0.0771 0.3132 0.092 Uiso 1 1 calc R . .
O4 O 0.8444(5) -0.1236(6) 0.2570(4) 0.0483(14) Uani 1 1 d . . .
C5 C 0.6044(8) -0.1518(8) 0.2722(5) 0.0351(16) Uani 1 1 d . . .
O5 O 0.3929(6) 0.1058(6) 0.3893(3) 0.0453(14) Uani 1 1 d . . .
C22 C 0.8586(13) 0.0984(14) 0.5079(7) 0.080(4) Uani 1 1 d . . .
H22 H 0.8041 0.0744 0.5667 0.096 Uiso 1 1 calc R . .
C6 C 0.2656(7) -0.0619(7) 0.2473(4) 0.0310(15) Uani 1 1 d . . .
O6 O 0.3539(9) 0.1384(10) 0.5282(4) 0.093(3) Uani 1 1 d . . .
O7 O 0.6984(6) 0.3201(5) 0.1582(3) 0.0412(13) Uani 1 1 d . . .
C7 C 0.7318(7) -0.0674(8) 0.2600(5) 0.0374(17) Uani 1 1 d . . .
C8 C 0.5426(9) 0.2561(8) 0.4164(5) 0.0439(19) Uani 1 1 d . . .
O8 O 0.8587(7) 0.4675(7) 0.1574(4) 0.0646(19) Uani 1 1 d . . .
O9 O 0.3553(6) 0.3392(5) 0.2605(3) 0.0422(13) Uani 1 1 d . . .
C9 C 0.5964(12) 0.3148(11) 0.4716(6) 0.065(3) Uani 1 1 d . . .
H9 H 0.5543 0.2975 0.5327 0.078 Uiso 1 1 calc R . .
O10 O 0.2148(7) 0.4877(6) 0.2226(5) 0.0613(18) Uani 1 1 d . . .
C10 C 0.7096(11) 0.3969(10) 0.4371(6) 0.060(3) Uani 1 1 d . . .
H10 H 0.7475 0.4354 0.4740 0.072 Uiso 1 1 calc R . .
O11 O 0.6218(5) 0.0784(5) 0.0949(3) 0.0389(12) Uani 1 1 d . . .
C11 C 0.7683(10) 0.4230(8) 0.3473(6) 0.048(2) Uani 1 1 d . . .
H11 H 0.8462 0.4801 0.3220 0.058 Uiso 1 1 calc R . .
C12 C 0.7097(8) 0.3631(7) 0.2945(5) 0.0332(15) Uani 1 1 d . . .
O12 O 0.6807(6) 0.1045(7) -0.0532(4) 0.0549(16) Uani 1 1 d . . .
C13 C 0.4200(10) 0.1576(10) 0.4485(5) 0.053(2) Uani 1 1 d . . .
O13 O 0.1079(10) 0.1420(7) 0.1387(6) 0.083(2) Uani 1 1 d D . .
H13A H 0.140(11) 0.1414(18) 0.182(5) 0.100 Uiso 1 1 d D . .
H13B H 0.158(10) 0.199(10) 0.097(4) 0.100 Uiso 1 1 d D . .
C14 C 0.7621(8) 0.3853(8) 0.1952(5) 0.0431(18) Uani 1 1 d . . .
O14 O -0.0475(18) -0.3835(17) -0.0207(11) 0.216(8) Uani 1 1 d . . .
H14A H 0.0176 -0.3403 -0.0647 0.259 Uiso 1 1 d R . .
H14B H -0.0760 -0.3257 0.0164 0.259 Uiso 1 1 d R . .
C15 C 0.3572(9) 0.3703(7) 0.1118(5) 0.0431(19) Uani 1 1 d D . .
O15 O -0.1537(11) -0.0663(12) 0.0492(7) 0.039(2) Uani 0.50 1 d P . 1
O15' O -0.1916(15) -0.1414(15) 0.0817(10) 0.059(3) Uiso 0.50 1 d P . 2
O16 O 0.0448(7) -0.3413(7) 0.1617(6) 0.079(2) Uani 1 1 d . . .
H16A H -0.0185 -0.3989 0.1670 0.095 Uiso 1 1 d R . .
H16B H 0.0955 -0.3960 0.1826 0.095 Uiso 1 1 d R . .
O17 O 0.0823(11) -0.1317(12) -0.0460(6) 0.042(3) Uani 0.50 1 d P . 1
O17' O 0.0867(15) -0.2492(14) -0.0124(9) 0.064(3) Uiso 0.50 1 d P . 2
C16' C 0.293(2) 0.4201(18) 0.0483(9) 0.047(5) Uani 0.50 1 d PD A 1
H16' H 0.2228 0.4814 0.0604 0.056 Uiso 0.50 1 calc PR A 1
C17' C 0.3378(19) 0.3761(18) -0.0331(12) 0.051(5) Uiso 0.50 1 d PD A 1
H17' H 0.2995 0.4055 -0.0782 0.061 Uiso 0.50 1 calc PR A 1
C18' C 0.4437(18) 0.2849(18) -0.0423(10) 0.043(6) Uiso 0.50 1 d PD A 1
H18' H 0.4774 0.2541 -0.0965 0.052 Uiso 0.50 1 calc PR A 1
C16 C 0.345(2) 0.4481(19) 0.0369(8) 0.056(8) Uiso 0.50 1 d PD A 2
H16 H 0.2988 0.5277 0.0402 0.067 Uiso 0.50 1 calc PR A 2
C17 C 0.404(2) 0.4033(16) -0.0432(10) 0.052(5) Uani 0.50 1 d PD A 2
H17 H 0.3792 0.4447 -0.0917 0.062 Uiso 0.50 1 calc PR A 2
C18 C 0.496(2) 0.3013(17) -0.0561(8) 0.053(5) Uani 0.50 1 d PD A 2
H18 H 0.5470 0.2799 -0.1114 0.063 Uiso 0.50 1 calc PR A 2
O18 O 0.1258(17) 0.4757(14) 0.4184(7) 0.219(10) Uani 1 1 d . . .
H18A H 0.1830 0.4299 0.3806 0.262 Uiso 1 1 d R . .
H18B H 0.0809 0.5230 0.3884 0.262 Uiso 1 1 d R . .
O19 O 0.9310(11) 0.7139(9) 0.3955(6) 0.101(3) Uani 1 1 d . . .
H19A H 0.9659 0.7660 0.3473 0.122 Uiso 1 1 d R . .
H19B H 0.8424 0.7094 0.4056 0.122 Uiso 1 1 d R . .
C19 C 0.5037(9) 0.2357(7) 0.0231(4) 0.0409(18) Uani 1 1 d D . .
C20 C 0.3030(9) 0.4030(7) 0.2045(5) 0.0418(18) Uani 1 1 d . A .
C21 C 0.6106(8) 0.1320(9) 0.0202(5) 0.0413(19) Uani 1 1 d . A .
N22 N 0.8431(10) 0.0554(9) 0.4418(6) 0.072(2) Uani 1 1 d . . .
H22A H 0.7750 0.0031 0.4445 0.086 Uiso 1 1 calc R . .
N23 N 0.9694(11) 0.1861(11) 0.4778(7) 0.087(3) Uani 1 1 d . . .
H23A H 1.0004 0.2341 0.5079 0.104 Uiso 1 1 calc R . .
C24 C 1.0189(13) 0.1809(12) 0.3915(8) 0.080(3) Uani 1 1 d . . .
H24 H 1.0973 0.2286 0.3524 0.096 Uiso 1 1 calc R . .

loop_
_atom_site_aniso_label
_atom_site_aniso_U_11
_atom_site_aniso_U_22
_atom_site_aniso_U_33
_atom_site_aniso_U_23
_atom_site_aniso_U_13
_atom_site_aniso_U_12
Tb1 0.0288(2) 0.0351(2) 0.0240(2) -0.00699(13) -0.00829(14) -0.00227(14)
O1 0.033(3) 0.042(3) 0.035(3) -0.004(2) -0.013(2) -0.001(2)
C1 0.028(3) 0.040(4) 0.017(3) -0.007(3) -0.003(3) -0.003(3)
N1 0.026(3) 0.033(3) 0.029(3) -0.008(2) -0.006(2) 0.000(2)
Sr2 0.0331(4) 0.0855(6) 0.0265(4) -0.0054(4) -0.0128(3) -0.0119(4)
O2 0.032(3) 0.049(3) 0.032(3) -0.004(2) -0.015(2) -0.010(2)
N2 0.038(3) 0.042(3) 0.026(3) -0.006(3) -0.015(3) 0.000(3)
C2 0.038(4) 0.041(4) 0.030(4) -0.007(3) -0.007(3) -0.007(3)
O3 0.034(3) 0.048(3) 0.052(3) -0.006(3) -0.021(3) -0.001(2)
N3 0.050(4) 0.033(3) 0.022(3) 0.000(2) -0.009(3) -0.004(3)
C3 0.053(5) 0.037(4) 0.047(5) -0.004(3) -0.011(4) -0.001(4)
C4 0.044(4) 0.044(4) 0.039(4) -0.008(3) -0.016(4) 0.006(4)
C23 0.072(7) 0.102(9) 0.056(6) -0.024(6) -0.015(6) -0.017(7)
O4 0.026(3) 0.061(4) 0.058(4) -0.011(3) -0.013(3) 0.010(2)
C5 0.032(4) 0.045(4) 0.029(4) -0.008(3) -0.009(3) 0.006(3)
O5 0.047(3) 0.063(4) 0.024(3) -0.005(2) -0.006(2) -0.017(3)
C22 0.081(8) 0.113(10) 0.032(5) 0.002(6) -0.004(5) 0.023(7)
C6 0.036(4) 0.041(4) 0.015(3) -0.002(3) -0.008(3) -0.003(3)
O6 0.100(6) 0.141(8) 0.030(3) -0.005(4) -0.009(4) -0.067(6)
O7 0.045(3) 0.051(3) 0.029(3) -0.010(2) -0.011(2) -0.014(3)
C7 0.029(4) 0.052(5) 0.032(4) -0.013(3) -0.008(3) 0.002(3)
C8 0.053(5) 0.049(5) 0.032(4) -0.002(3) -0.019(4) -0.006(4)
O8 0.062(4) 0.075(5) 0.052(4) -0.005(3) -0.010(3) -0.037(4)
O9 0.055(3) 0.050(3) 0.029(3) -0.016(2) -0.019(2) 0.012(3)
C9 0.082(7) 0.086(7) 0.035(5) -0.010(5) -0.029(5) -0.021(6)
O10 0.074(4) 0.058(4) 0.067(4) -0.031(3) -0.035(4) 0.037(3)
C10 0.077(7) 0.066(6) 0.050(5) -0.012(4) -0.034(5) -0.014(5)
O11 0.035(3) 0.058(3) 0.025(3) -0.014(2) -0.007(2) 0.004(2)
C11 0.059(5) 0.039(4) 0.056(5) -0.005(4) -0.032(4) -0.008(4)
C12 0.035(4) 0.033(4) 0.035(4) -0.004(3) -0.017(3) 0.002(3)
O12 0.040(3) 0.089(5) 0.036(3) -0.028(3) -0.004(3) 0.002(3)
C13 0.062(6) 0.071(6) 0.027(4) 0.001(4) -0.017(4) -0.019(5)
O13 0.113(7) 0.053(4) 0.086(6) 0.013(4) -0.044(5) 0.008(4)
C14 0.043(4) 0.047(4) 0.041(4) -0.012(4) -0.012(4) 0.000(4)
O14 0.215(17) 0.253(19) 0.192(16) -0.090(16) -0.053(13) -0.040(16)
C15 0.068(5) 0.031(4) 0.031(4) -0.003(3) -0.018(4) 0.007(4)
O15 0.037(5) 0.054(7) 0.027(5) -0.002(5) -0.015(4) 0.016(5)
O16 0.065(4) 0.067(5) 0.136(7) -0.049(5) -0.060(5) 0.017(4)
O17 0.038(6) 0.069(8) 0.022(5) -0.014(5) -0.010(4) 0.002(5)
C16' 0.076(16) 0.037(9) 0.027(8) 0.006(7) -0.021(9) 0.018(11)
C17 0.066(12) 0.057(12) 0.028(8) 0.022(8) -0.020(8) -0.022(10)
C18 0.054(12) 0.068(13) 0.019(8) 0.016(7) 0.002(8) -0.016(11)
O18 0.32(2) 0.207(14) 0.076(7) -0.049(8) 0.033(10) -0.187(15)
O19 0.135(8) 0.106(7) 0.068(5) 0.010(5) -0.045(5) -0.018(6)
C19 0.052(5) 0.041(4) 0.024(4) -0.001(3) -0.005(3) -0.005(4)
C20 0.057(5) 0.031(4) 0.040(4) -0.011(3) -0.015(4) -0.005(4)
C21 0.038(4) 0.062(5) 0.021(3) -0.015(3) 0.000(3) -0.013(4)
N22 0.076(6) 0.076(6) 0.065(6) -0.009(5) -0.025(5) -0.017(5)
N23 0.092(7) 0.102(8) 0.095(8) -0.057(7) -0.051(7) 0.021(6)
C24 0.078(8) 0.080(8) 0.066(7) -0.006(6) -0.002(6) -0.023(6)

loop_
_atom_type_symbol
_atom_type_description
_atom_type_scat_dispersion_real
_atom_type_scat_dispersion_imag
_atom_type_scat_source
C C 0.0033 0.0016 'International Tables Vol C Tables 4.2.6.8 and 6.1.1.4'
H H 0.0000 0.0000 'International Tables Vol C Tables 4.2.6.8 and 6.1.1.4'
N N 0.0061 0.0033 'International Tables Vol C Tables 4.2.6.8 and 6.1.1.4'
O O 0.0106 0.0060 'International Tables Vol C Tables 4.2.6.8 and 6.1.1.4'
Sr Sr -1.5307 3.2498 'International Tables Vol C Tables 4.2.6.8 and 6.1.1.4'
Tb Tb -0.1723 4.1537 'International Tables Vol C Tables 4.2.6.8 and 6.1.1.4'

loop_
_geom_angle_atom_site_label_1
_geom_angle_atom_site_label_2
_geom_angle_atom_site_label_3
_geom_angle
_geom_angle_site_symmetry_1
_geom_angle_site_symmetry_3
O9 Tb1 O3 148.00(19) . .
O9 Tb1 O5 78.5(2) . .
O3 Tb1 O5 90.3(2) . .
O9 Tb1 O7 88.0(2) . .
O3 Tb1 O7 75.73(19) . .
O5 Tb1 O7 128.67(17) . .
O9 Tb1 O1 79.19(18) . .
O3 Tb1 O1 128.41(18) . .
O5 Tb1 O1 79.24(17) . .
O7 Tb1 O1 146.39(18) . .
O9 Tb1 O11 128.62(18) . .
O3 Tb1 O11 74.86(18) . .
O5 Tb1 O11 146.6(2) . .
O7 Tb1 O11 77.10(17) . .
O1 Tb1 O11 86.83(17) . .
O9 Tb1 N2 76.14(19) . .
O3 Tb1 N2 72.0(2) . .
O5 Tb1 N2 64.82(18) . .
O7 Tb1 N2 63.87(18) . .
O1 Tb1 N2 139.57(18) . .
O11 Tb1 N2 133.52(18) . .
O9 Tb1 N1 137.33(19) . .
O3 Tb1 N1 64.65(18) . .
O5 Tb1 N1 74.51(19) . .
O7 Tb1 N1 134.62(19) . .
O1 Tb1 N1 63.86(18) . .
O11 Tb1 N1 72.12(19) . .
N2 Tb1 N1 119.04(19) . .
O9 Tb1 N3 64.35(19) . .
O3 Tb1 N3 133.4(2) . .
O5 Tb1 N3 136.3(2) . .
O7 Tb1 N3 74.2(2) . .
O1 Tb1 N3 72.20(19) . .
O11 Tb1 N3 64.30(19) . .
N2 Tb1 N3 122.4(2) . .
N1 Tb1 N3 118.44(19) . .
C6 O1 Tb1 125.2(5) . .
N1 C1 C2 122.1(7) . .
N1 C1 C6 113.8(6) . .
C2 C1 C6 124.0(6) . .
C5 N1 C1 119.2(6) . .
C5 N1 Tb1 119.6(5) . .
C1 N1 Tb1 121.2(5) . .
O4 Sr2 O16 79.1(2) 1_455 .
O4 Sr2 O2 74.87(17) 1_455 .
O16 Sr2 O2 79.5(2) . .
O4 Sr2 O12 146.22(19) 1_455 2_655
O16 Sr2 O12 88.2(2) . 2_655
O2 Sr2 O12 72.07(18) . 2_655
O4 Sr2 O13 92.9(3) 1_455 .
O16 Sr2 O13 151.9(2) . .
O2 Sr2 O13 72.4(2) . .
O12 Sr2 O13 83.7(3) 2_655 .
O4 Sr2 O15 79.9(3) 1_455 .
O16 Sr2 O15 100.5(3) . .
O2 Sr2 O15 154.3(2) . .
O12 Sr2 O15 133.5(3) 2_655 .
O13 Sr2 O15 104.6(3) . .
O4 Sr2 O17 132.1(3) 1_455 .
O16 Sr2 O17 88.3(3) . .
O2 Sr2 O17 147.8(3) . .
O12 Sr2 O17 77.9(3) 2_655 .
O13 Sr2 O17 115.9(3) . .
O15 Sr2 O17 57.1(3) . .
O4 Sr2 O15' 68.8(3) 1_455 .
O16 Sr2 O15' 83.5(4) . .
O2 Sr2 O15' 142.2(3) . .
O12 Sr2 O15' 141.0(3) 2_655 .
O13 Sr2 O15' 118.9(4) . .
O15 Sr2 O15' 18.7(3) . .
O17 Sr2 O15' 63.9(4) . .
O4 Sr2 O17' 122.1(3) 1_455 .
O16 Sr2 O17' 61.7(3) . .
O2 Sr2 O17' 130.2(3) . .
O12 Sr2 O17' 76.5(3) 2_655 .
O13 Sr2 O17' 140.5(4) . .
O15 Sr2 O17' 68.5(4) . .
O17 Sr2 O17' 26.7(4) . .
O15' Sr2 O17' 66.1(4) . .
O4 Sr2 O15 141.4(2) 1_455 2
O16 Sr2 O15 131.0(3) . 2
O2 Sr2 O15 127.3(2) . 2
O12 Sr2 O15 68.3(3) 2_655 2
O13 Sr2 O15 70.1(3) . 2
O15 Sr2 O15 71.9(4) . 2
O17 Sr2 O15 46.0(3) . 2
O15' Sr2 O15 89.0(4) . 2
O17' Sr2 O15 70.9(4) . 2
O4 Sr2 O17 89.6(2) 1_455 2
O16 Sr2 O17 145.6(3) . 2
O2 Sr2 O17 128.9(2) . 2
O12 Sr2 O17 116.6(3) 2_655 2
O13 Sr2 O17 59.9(3) . 2
O15 Sr2 O17 45.3(3) . 2
O17 Sr2 O17 75.4(4) . 2
O15' Sr2 O17 62.2(4) . 2
O17' Sr2 O17 99.5(4) . 2
O15 Sr2 O17 51.8(3) 2 2
O4 Sr2 C7 18.60(19) 1_455 1_455
O16 Sr2 C7 92.0(2) . 1_455
O2 Sr2 C7 90.23(17) . 1_455
O12 Sr2 C7 161.96(18) 2_655 1_455
O13 Sr2 C7 87.7(3) . 1_455
O15 Sr2 C7 64.1(3) . 1_455
O17 Sr2 C7 120.2(3) . 1_455
O15' Sr2 C7 56.7(3) . 1_455
O17' Sr2 C7 119.3(3) . 1_455
O15 Sr2 C7 123.2(2) 2 1_455
O17 Sr2 C7 71.6(2) 2 1_455
C6 O2 Sr2 128.8(4) . .
C12 N2 C8 119.3(6) . .
C12 N2 Tb1 120.8(5) . .
C8 N2 Tb1 119.8(5) . .
C1 C2 C3 118.8(7) . .
C1 C2 H2 120.6 . .
C3 C2 H2 120.6 . .
C7 O3 Tb1 124.8(5) . .
C15 N3 C19 118.8(7) . .
C15 N3 Tb1 120.5(5) . .
C19 N3 Tb1 120.6(5) . .
C4 C3 C2 118.9(7) . .
C4 C3 H3 120.6 . .
C2 C3 H3 120.6 . .
C3 C4 C5 119.7(8) . .
C3 C4 H4 120.2 . .
C5 C4 H4 120.2 . .
N22 C23 C24 105.6(10) . .
N22 C23 H23 127.2 . .
C24 C23 H23 127.2 . .
C7 O4 Sr2 121.5(5) . 1_655
N1 C5 C4 121.3(7) . .
N1 C5 C7 113.9(7) . .
C4 C5 C7 124.8(7) . .
C13 O5 Tb1 125.1(5) . .
N22 C22 N23 107.7(9) . .
N22 C22 H22 126.1 . .
N23 C22 H22 126.1 . .
O2 C6 O1 125.3(7) . .
O2 C6 C1 118.8(6) . .
O1 C6 C1 115.9(6) . .
C14 O7 Tb1 125.4(5) . .
O4 C7 O3 125.6(7) . .
O4 C7 C5 117.8(7) . .
O3 C7 C5 116.6(7) . .
O4 C7 Sr2 39.9(4) . 1_655
O3 C7 Sr2 102.3(5) . 1_655
C5 C7 Sr2 126.3(5) . 1_655
N2 C8 C9 121.1(8) . .
N2 C8 C13 114.8(7) . .
C9 C8 C13 124.1(7) . .
C20 O9 Tb1 125.2(5) . .
C10 C9 C8 120.0(9) . .
C10 C9 H9 120.0 . .
C8 C9 H9 120.0 . .
C9 C10 C11 119.2(8) . .
C9 C10 H10 120.4 . .
C11 C10 H10 120.4 . .
C21 O11 Tb1 123.9(5) . .
C10 C11 C12 118.7(8) . .
C10 C11 H11 120.6 . .
C12 C11 H11 120.6 . .
N2 C12 C11 121.7(7) . .
N2 C12 C14 114.2(6) . .
C11 C12 C14 124.1(7) . .
C21 O12 Sr2 128.7(5) . 2_655
O6 C13 O5 126.1(8) . .
O6 C13 C8 118.4(8) . .
O5 C13 C8 115.4(7) . .
Sr2 O13 H13A 111.4(12) . .
Sr2 O13 H13B 124(8) . .
H13A O13 H13B 106.1(17) . .
O8 C14 O7 126.1(8) . .
O8 C14 C12 118.4(7) . .
O7 C14 C12 115.4(7) . .
H14A O14 H14B 103.3 . .
N3 C15 C16 119.1(11) . .
N3 C15 C16' 124.6(9) . .
C16 C15 C16' 23.3(13) . .
N3 C15 C20 113.6(6) . .
C16 C15 C20 125.4(11) . .
C16' C15 C20 120.7(9) . .
Sr2 O15 Sr2 108.1(4) . 2
Sr2 O16 H16A 130.9 . .
Sr2 O16 H16B 134.8 . .
H16A O16 H16B 93.8 . .
Sr2 O17 Sr2 104.6(4) . 2
C17' C16' C15 118.4(14) . .
C17' C16' H16' 120.8 . .
C15 C16' H16' 120.8 . .
C16' C17' C18' 114.9(16) . .
C16' C17' H17' 122.6 . .
C18' C17' H17' 122.6 . .
C17' C18' C19 125.2(15) . .
C17' C18' H18' 117.4 . .
C19 C18' H18' 117.4 . .
C15 C16 C17 117.4(15) . .
C15 C16 H16 121.3 . .
C17 C16 H16 121.3 . .
C18 C17 C16 124.5(16) . .
C18 C17 H17 117.7 . .
C16 C17 H17 117.7 . .
C19 C18 C17 111.1(13) . .
C19 C18 H18 124.5 . .
C17 C18 H18 124.5 . .
H18A O18 H18B 105.0 . .
H19A O19 H19B 107.7 . .
N3 C19 C18 126.4(10) . .
N3 C19 C18' 117.4(10) . .
C18 C19 C18' 21.8(10) . .
N3 C19 C21 114.0(6) . .
C18 C19 C21 117.6(10) . .
C18' C19 C21 128.3(10) . .
O10 C20 O9 123.6(8) . .
O10 C20 C15 120.5(8) . .
O9 C20 C15 115.9(7) . .
O12 C21 O11 125.5(8) . .
O12 C21 C19 118.1(8) . .
O11 C21 C19 116.3(6) . .
C22 N22 C23 111.9(10) . .
C22 N22 H22A 124.0 . .
C23 N22 H22A 124.0 . .
C24 N23 C22 104.3(9) . .
C24 N23 H23A 127.9 . .
C22 N23 H23A 127.9 . .
C23 C24 N23 110.2(11) . .
C23 C24 H24 124.9 . .
N23 C24 H24 124.9 . .

loop_
_geom_bond_atom_site_label_1
_geom_bond_atom_site_label_2
_geom_bond_distance
_geom_bond_site_symmetry_2
Tb1 O9 2.380(5) .
Tb1 O3 2.380(5) .
Tb1 O5 2.394(5) .
Tb1 O7 2.406(5) .
Tb1 O1 2.419(5) .
Tb1 O11 2.423(5) .
Tb1 N2 2.472(6) .
Tb1 N1 2.479(6) .
Tb1 N3 2.484(6) .
O1 C6 1.263(9) .
C1 N1 1.336(9) .
C1 C2 1.365(10) .
C1 C6 1.498(10) .
N1 C5 1.328(9) .
Sr2 O4 2.507(6) 1_455
Sr2 O16 2.523(8) .
Sr2 O2 2.538(5) .
Sr2 O12 2.556(6) 2_655
Sr2 O13 2.581(8) .
Sr2 O15 2.619(10) .
Sr2 O17 2.651(10) .
Sr2 O15' 2.746(14) .
Sr2 O17' 2.756(14) .
Sr2 O15 2.837(11) 2
Sr2 O17 2.927(12) 2
Sr2 C7 3.330(7) 1_455
O2 C6 1.231(8) .
N2 C12 1.323(9) .
N2 C8 1.325(9) .
C2 C3 1.381(12) .
C2 H2 0.9300 .
O3 C7 1.246(10) .
N3 C15 1.327(10) .
N3 C19 1.343(9) .
C3 C4 1.360(12) .
C3 H3 0.9300 .
C4 C5 1.378(11) .
C4 H4 0.9300 .
C23 N22 1.294(13) .
C23 C24 1.308(15) .
C23 H23 0.9300 .
O4 C7 1.245(9) .
O4 Sr2 2.507(6) 1_655
C5 C7 1.499(10) .
O5 C13 1.253(10) .
C22 N22 1.259(14) .
C22 N23 1.359(15) .
C22 H22 0.9300 .
O6 C13 1.232(10) .
O7 C14 1.255(9) .
C7 Sr2 3.330(7) 1_655
C8 C9 1.379(11) .
C8 C13 1.514(12) .
O8 C14 1.236(10) .
O9 C20 1.270(10) .
C9 C10 1.344(14) .
C9 H9 0.9300 .
O10 C20 1.224(10) .
C10 C11 1.363(13) .
C10 H10 0.9300 .
O11 C21 1.279(9) .
C11 C12 1.383(11) .
C11 H11 0.9300 .
C12 C14 1.498(11) .
O12 C21 1.238(9) .
O12 Sr2 2.556(6) 2_655
O13 H13A 0.850(10) .
O13 H13B 0.852(10) .
O14 H14A 0.8667 .
O14 H14B 0.8834 .
C15 C16 1.379(9) .
C15 C16' 1.394(9) .
C15 C20 1.503(11) .
O15 Sr2 2.837(11) 2
O16 H16A 0.8500 .
O16 H16B 0.8499 .
O17 Sr2 2.927(12) 2
C16' C17' 1.383(9) .
C16' H16' 0.9300 .
C17' C18' 1.387(9) .
C17' H17' 0.9300 .
C18' C19 1.391(9) .
C18' H18' 0.9300 .
C16 C17 1.379(9) .
C16 H16 0.9300 .
C17 C18 1.377(9) .
C17 H17 0.9300 .
C18 C19 1.370(9) .
C18 H18 0.9300 .
O18 H18A 0.8795 .
O18 H18B 0.8503 .
O19 H19A 0.8500 .
O19 H19B 0.8499 .
C19 C21 1.488(12) .
N22 H22A 0.8600 .
N23 C24 1.326(14) .
N23 H23A 0.8600 .
C24 H24 0.9300 .

loop_
_geom_hbond_atom_site_label_D
_geom_hbond_atom_site_label_H
_geom_hbond_atom_site_label_A
_geom_hbond_distance_DH
_geom_hbond_distance_HA
_geom_hbond_distance_DA
_geom_hbond_angle_DHA
_geom_hbond_site_symmetry_A
O13 H13A O1 0.850(10) 2.06(6) 2.779(9) 142(9) .
O13 H13B O14 0.852(10) 2.53(10) 3.06(2) 121(10) 2
O14 H14A O8 0.87 2.19 2.653(18) 112.8 2_655
O14 H14A O17 0.87 2.33 2.83(2) 116.7 .
O14 H14A O17' 0.87 1.63 1.99(2) 100.9 .
O14 H14B O15' 0.88 2.40 3.25(2) 160.9 .
O16 H16A O8 0.85 1.91 2.751(9) 169.5 1_445
O16 H16B O10 0.85 1.86 2.706(9) 176.7 1_545
O18 H18A O9 0.88 2.44 3.309(15) 170.3 .
O18 H18A O10 0.88 2.44 2.973(13) 119.6 .
O18 H18B O19 0.85 2.44 3.14(2) 141.0 1_455
O19 H19A O2 0.85 2.32 3.089(10) 150.3 1_665
O19 H19A O4 0.85 2.33 2.916(10) 126.9 1_565
O19 H19B O6 0.85 2.55 3.179(15) 132.0 2_666
N22 H22A O6 0.86 1.87 2.708(11) 164.8 2_656
N23 H23A O19 0.86 2.02 2.843(12) 160.3 2_766
C2 H2 O10 0.93 2.51 3.236(10) 135.4 1_545
C22 H22 O5 0.93 2.58 3.167(14) 121.1 2_656

loop_
_geom_torsion_atom_site_label_1
_geom_torsion_atom_site_label_2
_geom_torsion_atom_site_label_3
_geom_torsion_atom_site_label_4
_geom_torsion
_geom_torsion_site_symmetry_1
_geom_torsion_site_symmetry_4
O9 Tb1 O1 C6 -157.4(5) . .
O3 Tb1 O1 C6 4.5(6) . .
O5 Tb1 O1 C6 -77.2(5) . .
O7 Tb1 O1 C6 133.1(5) . .
O11 Tb1 O1 C6 72.3(5) . .
N2 Tb1 O1 C6 -104.2(6) . .
N1 Tb1 O1 C6 0.7(5) . .
N3 Tb1 O1 C6 136.3(6) . .
C2 C1 N1 C5 3.3(9) . .
C6 C1 N1 C5 -174.1(6) . .
C2 C1 N1 Tb1 -179.6(5) . .
C6 C1 N1 Tb1 3.0(7) . .
O9 Tb1 N1 C5 -152.1(5) . .
O3 Tb1 N1 C5 -1.6(5) . .
O5 Tb1 N1 C5 -99.5(5) . .
O7 Tb1 N1 C5 30.1(6) . .
O1 Tb1 N1 C5 175.1(6) . .
O11 Tb1 N1 C5 79.7(5) . .
N2 Tb1 N1 C5 -50.7(6) . .
N3 Tb1 N1 C5 125.8(5) . .
O9 Tb1 N1 C1 30.8(6) . .
O3 Tb1 N1 C1 -178.7(5) . .
O5 Tb1 N1 C1 83.4(5) . .
O7 Tb1 N1 C1 -147.0(4) . .
O1 Tb1 N1 C1 -2.0(4) . .
O11 Tb1 N1 C1 -97.4(5) . .
N2 Tb1 N1 C1 132.2(5) . .
N3 Tb1 N1 C1 -51.3(5) . .
O4 Sr2 O2 C6 -148.8(6) 1_455 .
O16 Sr2 O2 C6 129.7(6) . .
O12 Sr2 O2 C6 38.2(6) 2_655 .
O13 Sr2 O2 C6 -50.7(6) . .
O15 Sr2 O2 C6 -137.8(8) . .
O17 Sr2 O2 C6 60.2(8) . .
O15' Sr2 O2 C6 -165.5(7) . .
O17' Sr2 O2 C6 91.6(7) . .
O15 Sr2 O2 C6 -4.5(7) 2 .
O17 Sr2 O2 C6 -71.9(7) 2 .
C7 Sr2 O2 C6 -138.2(6) 1_455 .
O9 Tb1 N2 C12 -99.7(6) . .
O3 Tb1 N2 C12 77.6(5) . .
O5 Tb1 N2 C12 176.7(6) . .
O7 Tb1 N2 C12 -5.0(5) . .
O1 Tb1 N2 C12 -153.7(5) . .
O11 Tb1 N2 C12 31.0(7) . .
N1 Tb1 N2 C12 123.5(5) . .
N3 Tb1 N2 C12 -52.9(6) . .
O9 Tb1 N2 C8 84.3(6) . .
O3 Tb1 N2 C8 -98.4(6) . .
O5 Tb1 N2 C8 0.7(6) . .
O7 Tb1 N2 C8 179.0(7) . .
O1 Tb1 N2 C8 30.3(7) . .
O11 Tb1 N2 C8 -145.0(6) . .
N1 Tb1 N2 C8 -52.5(6) . .
N3 Tb1 N2 C8 131.1(6) . .
N1 C1 C2 C3 -2.8(11) . .
C6 C1 C2 C3 174.3(7) . .
O9 Tb1 O3 C7 146.7(6) . .
O5 Tb1 O3 C7 78.4(6) . .
O7 Tb1 O3 C7 -151.6(6) . .
O1 Tb1 O3 C7 1.9(7) . .
O11 Tb1 O3 C7 -71.4(6) . .
N2 Tb1 O3 C7 141.7(6) . .
N1 Tb1 O3 C7 5.7(6) . .
N3 Tb1 O3 C7 -100.4(6) . .
O9 Tb1 N3 C15 -4.2(6) . .
O3 Tb1 N3 C15 -151.4(5) . .
O5 Tb1 N3 C15 30.4(7) . .
O7 Tb1 N3 C15 -99.7(6) . .
O1 Tb1 N3 C15 82.1(6) . .
O11 Tb1 N3 C15 177.3(6) . .
N2 Tb1 N3 C15 -55.9(6) . .
N1 Tb1 N3 C15 127.7(6) . .
O9 Tb1 N3 C19 179.7(6) . .
O3 Tb1 N3 C19 32.4(7) . .
O5 Tb1 N3 C19 -145.8(5) . .
O7 Tb1 N3 C19 84.1(6) . .
O1 Tb1 N3 C19 -94.0(6) . .
O11 Tb1 N3 C19 1.1(5) . .
N2 Tb1 N3 C19 128.0(5) . .
N1 Tb1 N3 C19 -48.5(6) . .
C1 C2 C3 C4 0.7(12) . .
C2 C3 C4 C5 0.7(12) . .
C1 N1 C5 C4 -1.7(10) . .
Tb1 N1 C5 C4 -178.9(5) . .
C1 N1 C5 C7 175.7(6) . .
Tb1 N1 C5 C7 -1.5(8) . .
C3 C4 C5 N1 -0.3(12) . .
C3 C4 C5 C7 -177.4(7) . .
O9 Tb1 O5 C13 -78.3(8) . .
O3 Tb1 O5 C13 71.6(8) . .
O7 Tb1 O5 C13 -0.3(9) . .
O1 Tb1 O5 C13 -159.3(8) . .
O11 Tb1 O5 C13 133.7(7) . .
N2 Tb1 O5 C13 1.7(7) . .
N1 Tb1 O5 C13 135.1(8) . .
N3 Tb1 O5 C13 -109.8(8) . .
Sr2 O2 C6 O1 58.0(9) . .
Sr2 O2 C6 C1 -121.1(6) . .
Tb1 O1 C6 O2 -178.7(5) . .
Tb1 O1 C6 C1 0.5(8) . .
N1 C1 C6 O2 177.0(6) . .
C2 C1 C6 O2 -0.4(10) . .
N1 C1 C6 O1 -2.3(8) . .
C2 C1 C6 O1 -179.6(6) . .
O9 Tb1 O7 C14 79.5(6) . .
O3 Tb1 O7 C14 -72.7(6) . .
O5 Tb1 O7 C14 6.0(7) . .
O1 Tb1 O7 C14 146.5(6) . .
O11 Tb1 O7 C14 -150.1(7) . .
N2 Tb1 O7 C14 4.0(6) . .
N1 Tb1 O7 C14 -102.0(6) . .
N3 Tb1 O7 C14 143.3(7) . .
Sr2 O4 C7 O3 -63.6(10) 1_655 .
Sr2 O4 C7 C5 114.4(6) 1_655 .
Tb1 O3 C7 O4 169.4(6) . .
Tb1 O3 C7 C5 -8.6(9) . .
Tb1 O3 C7 Sr2 133.4(4) . 1_655
N1 C5 C7 O4 -171.9(7) . .
C4 C5 C7 O4 5.3(11) . .
N1 C5 C7 O3 6.2(10) . .
C4 C5 C7 O3 -176.5(7) . .
N1 C5 C7 Sr2 -125.4(6) . 1_655
C4 C5 C7 Sr2 51.8(10) . 1_655
C12 N2 C8 C9 -0.5(13) . .
Tb1 N2 C8 C9 175.5(8) . .
C12 N2 C8 C13 -178.6(7) . .
Tb1 N2 C8 C13 -2.5(10) . .
O3 Tb1 O9 C20 138.0(6) . .
O5 Tb1 O9 C20 -150.5(7) . .
O7 Tb1 O9 C20 79.3(6) . .
O1 Tb1 O9 C20 -69.4(6) . .
O11 Tb1 O9 C20 7.6(7) . .
N2 Tb1 O9 C20 142.9(6) . .
N1 Tb1 O9 C20 -99.1(7) . .
N3 Tb1 O9 C20 5.9(6) . .
N2 C8 C9 C10 -0.8(16) . .
C13 C8 C9 C10 177.1(10) . .
C8 C9 C10 C11 1.3(17) . .
O9 Tb1 O11 C21 3.8(6) . .
O3 Tb1 O11 C21 -151.5(6) . .
O5 Tb1 O11 C21 142.1(5) . .
O7 Tb1 O11 C21 -73.0(6) . .
O1 Tb1 O11 C21 77.2(6) . .
N2 Tb1 O11 C21 -105.9(6) . .
N1 Tb1 O11 C21 140.7(6) . .
N3 Tb1 O11 C21 5.5(5) . .
C9 C10 C11 C12 -0.5(15) . .
C8 N2 C12 C11 1.3(11) . .
Tb1 N2 C12 C11 -174.7(6) . .
C8 N2 C12 C14 -178.3(7) . .
Tb1 N2 C12 C14 5.7(9) . .
C10 C11 C12 N2 -0.8(13) . .
C10 C11 C12 C14 178.8(9) . .
Tb1 O5 C13 O6 174.1(9) . .
Tb1 O5 C13 C8 -3.5(12) . .
N2 C8 C13 O6 -173.9(10) . .
C9 C8 C13 O6 8.1(16) . .
N2 C8 C13 O5 3.8(13) . .
C9 C8 C13 O5 -174.1(10) . .
Tb1 O7 C14 O8 179.9(7) . .
Tb1 O7 C14 C12 -2.6(10) . .
N2 C12 C14 O8 175.5(8) . .
C11 C12 C14 O8 -4.1(13) . .
N2 C12 C14 O7 -2.2(10) . .
C11 C12 C14 O7 178.2(7) . .
C19 N3 C15 C16 -15.8(15) . .
Tb1 N3 C15 C16 168.0(12) . .
C19 N3 C15 C16' 10.9(17) . .
Tb1 N3 C15 C16' -165.3(13) . .
C19 N3 C15 C20 179.0(7) . .
Tb1 N3 C15 C20 2.8(9) . .
O4 Sr2 O15 Sr2 153.3(4) 1_455 2
O16 Sr2 O15 Sr2 -129.9(3) . 2
O2 Sr2 O15 Sr2 142.5(4) . 2
O12 Sr2 O15 Sr2 -32.2(6) 2_655 2
O13 Sr2 O15 Sr2 62.9(4) . 2
O17 Sr2 O15 Sr2 -48.8(4) . 2
O15' Sr2 O15 Sr2 -154.9(14) . 2
O17' Sr2 O15 Sr2 -76.1(4) . 2
O15 Sr2 O15 Sr2 0.0 2 2
O17 Sr2 O15 Sr2 53.7(4) 2 2
C7 Sr2 O15 Sr2 143.0(4) 1_455 2
O4 Sr2 O17 Sr2 75.8(5) 1_455 2
O16 Sr2 O17 Sr2 149.5(3) . 2
O2 Sr2 O17 Sr2 -143.4(3) . 2
O12 Sr2 O17 Sr2 -122.0(4) 2_655 2
O13 Sr2 O17 Sr2 -45.3(4) . 2
O15 Sr2 O17 Sr2 45.8(4) . 2
O15' Sr2 O17 Sr2 65.9(4) . 2
O17' Sr2 O17 Sr2 154.1(10) . 2
O15 Sr2 O17 Sr2 -50.5(4) 2 2
O17 Sr2 O17 Sr2 0.0 2 2
C7 Sr2 O17 Sr2 58.1(4) 1_455 2
N3 C15 C16' C17' -6(3) . .
C16 C15 C16' C17' 78(3) . .
C20 C15 C16' C17' -173.4(16) . .
C15 C16' C17' C18' 0(3) . .
C16' C17' C18' C19 1(3) . .
N3 C15 C16 C17 15(3) . .
C16' C15 C16 C17 -95(4) . .
C20 C15 C16 C17 178.7(15) . .
C15 C16 C17 C18 -13(3) . .
C16 C17 C18 C19 10(3) . .
C15 N3 C19 C18 14.3(17) . .
Tb1 N3 C19 C18 -169.5(13) . .
C15 N3 C19 C18' -9.2(14) . .
Tb1 N3 C19 C18' 167.1(10) . .
C15 N3 C19 C21 177.6(7) . .
Tb1 N3 C19 C21 -6.2(9) . .
C17 C18 C19 N3 -11(2) . .
C17 C18 C19 C18' 61(3) . .
C17 C18 C19 C21 -173.5(13) . .
C17' C18' C19 N3 4(2) . .
C17' C18' C19 C18 -117(4) . .
C17' C18' C19 C21 175.7(15) . .
Tb1 O9 C20 O10 174.0(6) . .
Tb1 O9 C20 C15 -6.7(10) . .
N3 C15 C20 O10 -178.5(8) . .
C16 C15 C20 O10 17.3(17) . .
C16' C15 C20 O10 -9.9(16) . .
N3 C15 C20 O9 2.2(11) . .
C16 C15 C20 O9 -161.9(14) . .
C16' C15 C20 O9 170.8(13) . .
Sr2 O12 C21 O11 -52.0(12) 2_655 .
Sr2 O12 C21 C19 128.2(7) 2_655 .
Tb1 O11 C21 O12 169.4(6) . .
Tb1 O11 C21 C19 -10.7(9) . .
N3 C19 C21 O12 -169.4(7) . .
C18 C19 C21 O12 -4.7(15) . .
C18' C19 C21 O12 18.1(16) . .
N3 C19 C21 O11 10.7(10) . .
C18 C19 C21 O11 175.5(12) . .
C18' C19 C21 O11 -161.8(12) . .
N23 C22 N22 C23 5.1(15) . .
C24 C23 N22 C22 -3.8(16) . .
N22 C22 N23 C24 -4.2(14) . .
N22 C23 C24 N23 0.9(17) . .
C22 N23 C24 C23 1.9(15) . .
